data_4113806
loop_
_publ_author_name
'Kenji Wada'
'Craig B. Pamplin'
'Peter Legzdins'
'Brian O. Patrick'
'Irina Tsyba'
'Robert Bau'

_publ_section_title
;
 Intermolecular Activation of Hydrocarbon C-H Bonds under Ambient
 Conditions by 16-Electron Neopentylidene and Benzyne Complexes of
 Molybdenum
;
_journal_name_full 'Journal of the American Chemical Society'
_journal_page_first 7035
_journal_page_last 7048
_journal_paper_doi 10.1021/ja0349094
_journal_volume 125
_journal_year 2003
_chemical_formula_moiety C24H37MoNO
_chemical_formula_sum 'C24 H37 Mo N O'
_chemical_formula_weight 451.49
_chemical_name_common 'Cp*Mo(NO)(CH2CMe3)(h2-CH2C6H3-3,5-Me2) (3)'
_chemical_name_systematic
;
Molybdenum, [(3,5-dimethylphenyl)methyl](2,2-dimethylpropyl)nitrosyl
[(5-.eta.)pentamethylcyclopentadienyl]
;
_space_group_IT_number 14
_symmetry_cell_setting monoclinic
_symmetry_space_group_name_Hall '-P 2yn'
_symmetry_space_group_name_H-M 'P 1 21/n 1'
_atom_sites_solution_hydrogens geom
_atom_sites_solution_primary direct
_atom_sites_solution_secondary difmap
_audit_creation_method SHELXL-97
_cell_angle_alpha 90.00
_cell_angle_beta 101.828(4)
_cell_angle_gamma 90.00
_cell_formula_units_Z 4
_cell_length_a 13.1900(11)
_cell_length_b 11.8175(7)
_cell_length_c 15.1108(13)
_cell_measurement_temperature 173(2)
_cell_volume 2305.4(3)
_computing_structure_refinement 'SHELXL-97 (Sheldrick, 1997)'
_diffrn_ambient_temperature 173(2)
_diffrn_measured_fraction_theta_full 0.919
_diffrn_measured_fraction_theta_max 0.919
_diffrn_radiation_monochromator graphite
_diffrn_radiation_source 'fine-focus sealed tube'
_diffrn_radiation_type MoK\a
_diffrn_radiation_wavelength 0.71073
_diffrn_reflns_av_R_equivalents 0.0655
_diffrn_reflns_av_sigmaI/netI 0.0481
_diffrn_reflns_limit_h_max 17
_diffrn_reflns_limit_h_min -17
_diffrn_reflns_limit_k_max 15
_diffrn_reflns_limit_k_min -13
_diffrn_reflns_limit_l_max 19
_diffrn_reflns_limit_l_min -19
_diffrn_reflns_number 21124
_diffrn_reflns_theta_full 27.88
_diffrn_reflns_theta_max 27.88
_diffrn_reflns_theta_min 2.34
_exptl_absorpt_coefficient_mu 0.581
_exptl_crystal_colour yellow
_exptl_crystal_density_diffrn 1.301
_exptl_crystal_description block
_exptl_crystal_F_000 952
_exptl_crystal_size_max 0.20
_exptl_crystal_size_mid 0.20
_exptl_crystal_size_min 0.20
_refine_diff_density_max 0.972
_refine_diff_density_min -0.788
_refine_diff_density_rms 0.094
_refine_ls_extinction_method none
_refine_ls_goodness_of_fit_ref 1.059
_refine_ls_hydrogen_treatment mixed
_refine_ls_matrix_type full
_refine_ls_number_parameters 270
_refine_ls_number_reflns 5058
_refine_ls_number_restraints 0
_refine_ls_restrained_S_all 1.059
_refine_ls_R_factor_all 0.0621
_refine_ls_R_factor_gt 0.0413
_refine_ls_shift/su_max 0.001
_refine_ls_shift/su_mean 0.000
_refine_ls_structure_factor_coef Fsqd
_refine_ls_weighting_details 'calc w=1/[\s^2^(Fo^2^)+(0.0522P)^2^+1.1598P] where P=(Fo^2^+2Fc^2^)/3'
_refine_ls_weighting_scheme calc
_refine_ls_wR_factor_gt 0.0943
_refine_ls_wR_factor_ref 0.1018
_reflns_number_gt 3961
_reflns_number_total 5058
_reflns_threshold_expression >2sigma(I)
_cod_data_source_file ja0349094si20030227_045843.cif
_cod_data_source_block pl234
_cod_database_code 4113806

loop_
_symmetry_equiv_pos_as_xyz
'x, y, z'
'-x+1/2, y+1/2, -z+1/2'
'-x, -y, -z'
'x-1/2, -y-1/2, z-1/2'

loop_
_atom_site_label
_atom_site_type_symbol
_atom_site_fract_x
_atom_site_fract_y
_atom_site_fract_z
_atom_site_U_iso_or_equiv
_atom_site_adp_type
_atom_site_occupancy
_atom_site_symmetry_multiplicity
_atom_site_calc_flag
_atom_site_refinement_flags
Mo1 Mo 0.040745(17) 0.757470(18) 0.189340(14) 0.01301(9) Uani 1 1 d .
O1 O 0.23975(18) 0.7618(2) 0.32368(17) 0.0342(6) Uani 1 1 d .
N1 N 0.15513(19) 0.7710(2) 0.27244(17) 0.0199(5) Uani 1 1 d .
C2 C 0.0908(2) 0.6064(2) 0.1106(2) 0.0207(6) Uani 1 1 d .
C15 C -0.1335(3) 1.0818(3) 0.1646(2) 0.0272(7) Uani 1 1 d .
H15 H -0.1875 1.1259 0.1800 0.033 Uiso 1 1 calc R
C12 C 0.0256(2) 0.9507(2) 0.1212(2) 0.0212(6) Uani 1 1 d .
C4 C -0.0476(2) 0.5779(2) 0.1810(2) 0.0182(6) Uani 1 1 d .
C11 C 0.1050(3) 0.8746(3) 0.1028(2) 0.0218(6) Uani 1 1 d .
C8 C 0.1323(3) 0.5018(3) 0.2665(2) 0.0309(8) Uani 1 1 d .
H8A H 0.0964 0.4893 0.3163 0.046 Uiso 1 1 calc R
H8B H 0.1946 0.5473 0.2880 0.046 Uiso 1 1 calc R
H8C H 0.1521 0.4287 0.2444 0.046 Uiso 1 1 calc R
C16 C -0.1582(2) 0.9993(3) 0.0971(2) 0.0249(7) Uani 1 1 d .
C20 C -0.0678(2) 0.8047(2) 0.27825(19) 0.0166(6) Uani 1 1 d .
C9 C -0.1142(3) 0.5281(3) 0.2395(2) 0.0298(7) Uani 1 1 d .
H9A H -0.1718 0.5797 0.2419 0.045 Uiso 1 1 calc R
H9B H -0.0730 0.5168 0.3006 0.045 Uiso 1 1 calc R
H9C H -0.1416 0.4552 0.2144 0.045 Uiso 1 1 calc R
C1 C -0.0011(2) 0.6452(2) 0.0520(2) 0.0206(6) Uani 1 1 d .
C5 C -0.0852(2) 0.6307(2) 0.0960(2) 0.0195(6) Uani 1 1 d .
C23 C -0.1328(3) 0.8397(3) 0.4200(2) 0.0319(8) Uani 1 1 d .
H23A H -0.1126 0.8580 0.4844 0.048 Uiso 1 1 calc R
H23B H -0.1781 0.7732 0.4120 0.048 Uiso 1 1 calc R
H23C H -0.1698 0.9041 0.3874 0.048 Uiso 1 1 calc R
C14 C -0.0317(3) 1.1009(3) 0.2098(2) 0.0275(7) Uani 1 1 d .
C13 C 0.0463(2) 1.0339(2) 0.1895(2) 0.0234(7) Uani 1 1 d .
H13 H 0.1153 1.0440 0.2223 0.028 Uiso 1 1 calc R
C17 C -0.0779(2) 0.9345(3) 0.0770(2) 0.0234(6) Uani 1 1 d .
H17 H -0.0935 0.8774 0.0320 0.028 Uiso 1 1 calc R
C21 C -0.0356(2) 0.8145(2) 0.3824(2) 0.0203(6) Uani 1 1 d .
C10 C -0.1979(2) 0.6579(3) 0.0597(3) 0.0313(8) Uani 1 1 d .
H10A H -0.2049 0.6994 0.0026 0.047 Uiso 1 1 calc R
H10B H -0.2243 0.7045 0.1036 0.047 Uiso 1 1 calc R
H10C H -0.2378 0.5874 0.0493 0.047 Uiso 1 1 calc R
C3 C 0.0616(2) 0.5634(2) 0.19089(19) 0.0194(6) Uani 1 1 d .
C6 C -0.0084(3) 0.6806(3) -0.0450(2) 0.0318(8) Uani 1 1 d .
H6A H -0.0201 0.6137 -0.0841 0.048 Uiso 1 1 calc R
H6B H 0.0564 0.7174 -0.0512 0.048 Uiso 1 1 calc R
H6C H -0.0661 0.7336 -0.0627 0.048 Uiso 1 1 calc R
C18 C -0.0073(3) 1.1943(3) 0.2792(3) 0.0414(9) Uani 1 1 d .
H18A H -0.0607 1.1964 0.3157 0.062 Uiso 1 1 calc R
H18B H -0.0057 1.2671 0.2484 0.062 Uiso 1 1 calc R
H18C H 0.0603 1.1800 0.3186 0.062 Uiso 1 1 calc R
C22 C 0.0409(2) 0.9113(3) 0.4096(2) 0.0268(7) Uani 1 1 d .
H22A H 0.0583 0.9173 0.4757 0.040 Uiso 1 1 calc R
H22B H 0.0094 0.9823 0.3840 0.040 Uiso 1 1 calc R
H22C H 0.1039 0.8965 0.3867 0.040 Uiso 1 1 calc R
C19 C -0.2684(3) 0.9815(3) 0.0465(3) 0.0394(9) Uani 1 1 d .
H19A H -0.2681 0.9396 -0.0094 0.059 Uiso 1 1 calc R
H19B H -0.3019 1.0551 0.0317 0.059 Uiso 1 1 calc R
H19C H -0.3066 0.9384 0.0844 0.059 Uiso 1 1 calc R
C24 C 0.0132(3) 0.7053(3) 0.4266(2) 0.0323(8) Uani 1 1 d .
H24A H 0.0756 0.6875 0.4035 0.048 Uiso 1 1 calc R
H24B H -0.0365 0.6430 0.4122 0.048 Uiso 1 1 calc R
H24C H 0.0318 0.7155 0.4923 0.048 Uiso 1 1 calc R
C7 C 0.1976(3) 0.6005(3) 0.0915(3) 0.0390(9) Uani 1 1 d .
H7A H 0.2147 0.5217 0.0807 0.058 Uiso 1 1 calc R
H7B H 0.2475 0.6302 0.1434 0.058 Uiso 1 1 calc R
H7C H 0.2005 0.6459 0.0377 0.058 Uiso 1 1 calc R
H20A H -0.126(3) 0.754(2) 0.263(2) 0.014(8) Uiso 1 1 d .
H20B H -0.096(3) 0.883(3) 0.258(3) 0.043(11) Uiso 1 1 d .
H11B H 0.176(3) 0.894(3) 0.123(2) 0.020(8) Uiso 1 1 d .
H11A H 0.095(3) 0.857(3) 0.045(3) 0.032(10) Uiso 1 1 d .

loop_
_atom_site_aniso_label
_atom_site_aniso_U_11
_atom_site_aniso_U_22
_atom_site_aniso_U_33
_atom_site_aniso_U_23
_atom_site_aniso_U_13
_atom_site_aniso_U_12
Mo1 0.01013(13) 0.01626(13) 0.01254(13) -0.00270(9) 0.00207(10) -0.00008(9)
O1 0.0153(11) 0.0489(15) 0.0326(13) -0.0049(11) -0.0087(11) 0.0002(10)
N1 0.0152(12) 0.0248(13) 0.0188(12) -0.0053(9) 0.0016(11) -0.0014(9)
C2 0.0201(15) 0.0173(14) 0.0246(16) -0.0078(11) 0.0043(13) 0.0024(11)
C15 0.0297(17) 0.0206(15) 0.0330(18) 0.0043(12) 0.0103(15) 0.0072(12)
C12 0.0241(15) 0.0192(14) 0.0210(15) 0.0022(11) 0.0059(13) -0.0023(12)
C4 0.0176(14) 0.0165(13) 0.0208(14) -0.0054(11) 0.0043(13) -0.0024(11)
C11 0.0194(16) 0.0242(15) 0.0223(16) 0.0013(12) 0.0051(14) -0.0046(12)
C8 0.0340(18) 0.0213(16) 0.0332(18) -0.0016(13) -0.0025(16) 0.0075(13)
C16 0.0252(16) 0.0246(16) 0.0250(16) 0.0059(12) 0.0057(14) 0.0022(12)
C20 0.0146(13) 0.0192(14) 0.0158(13) -0.0022(11) 0.0029(12) 0.0014(11)
C9 0.0339(18) 0.0238(16) 0.0349(19) -0.0025(13) 0.0141(16) -0.0075(13)
C1 0.0256(16) 0.0197(14) 0.0159(14) -0.0063(11) 0.0028(13) -0.0020(11)
C5 0.0159(14) 0.0178(14) 0.0230(15) -0.0042(11) -0.0004(13) -0.0018(10)
C23 0.0281(18) 0.045(2) 0.0264(18) -0.0086(14) 0.0142(15) 0.0001(15)
C14 0.0378(19) 0.0160(15) 0.0283(17) -0.0008(12) 0.0061(16) -0.0008(13)
C13 0.0239(16) 0.0200(14) 0.0254(16) 0.0008(12) 0.0030(14) -0.0036(12)
C17 0.0252(16) 0.0255(16) 0.0195(15) 0.0025(11) 0.0045(14) -0.0022(12)
C21 0.0199(15) 0.0220(15) 0.0197(14) -0.0046(11) 0.0057(13) 0.0009(11)
C10 0.0173(15) 0.0300(18) 0.042(2) -0.0059(14) -0.0046(16) -0.0006(13)
C3 0.0203(14) 0.0166(14) 0.0198(14) -0.0049(11) 0.0003(13) 0.0021(11)
C6 0.048(2) 0.0305(17) 0.0162(15) -0.0059(12) 0.0057(16) -0.0075(15)
C18 0.052(2) 0.0256(19) 0.045(2) -0.0120(15) 0.006(2) 0.0033(16)
C22 0.0252(16) 0.0356(18) 0.0197(15) -0.0132(13) 0.0047(14) -0.0033(13)
C19 0.0247(17) 0.047(2) 0.045(2) -0.0030(17) 0.0043(17) 0.0038(16)
C24 0.041(2) 0.0358(19) 0.0203(16) 0.0043(13) 0.0067(16) 0.0051(15)
C7 0.0259(18) 0.039(2) 0.057(2) -0.0144(18) 0.0211(18) 0.0048(15)

loop_
_atom_type_symbol
_atom_type_description
_atom_type_scat_dispersion_real
_atom_type_scat_dispersion_imag
_atom_type_scat_source
C C 0.0033 0.0016 'International Tables Vol C Tables 4.2.6.8 and 6.1.1.4'
H H 0.0000 0.0000 'International Tables Vol C Tables 4.2.6.8 and 6.1.1.4'
N N 0.0061 0.0033 'International Tables Vol C Tables 4.2.6.8 and 6.1.1.4'
O O 0.0106 0.0060 'International Tables Vol C Tables 4.2.6.8 and 6.1.1.4'
Mo Mo -1.6832 0.6857 'International Tables Vol C Tables 4.2.6.8 and 6.1.1.4'

loop_
_geom_angle_atom_site_label_1
_geom_angle_atom_site_label_2
_geom_angle_atom_site_label_3
_geom_angle
N1 Mo1 C11 89.35(12)
N1 Mo1 C20 96.31(11)
C11 Mo1 C20 125.26(11)
N1 Mo1 C3 89.99(10)
C11 Mo1 C3 125.02(12)
C20 Mo1 C3 109.44(11)
N1 Mo1 C2 98.22(11)
C11 Mo1 C2 89.70(12)
C20 Mo1 C2 142.18(11)
C3 Mo1 C2 36.24(11)
N1 Mo1 C4 116.81(11)
C11 Mo1 C4 140.04(11)
C20 Mo1 C4 83.62(10)
C3 Mo1 C4 35.10(10)
C2 Mo1 C4 58.67(11)
N1 Mo1 C1 132.06(11)
C11 Mo1 C1 83.28(11)
C20 Mo1 C1 126.23(11)
C3 Mo1 C1 58.15(10)
C2 Mo1 C1 34.81(10)
C4 Mo1 C1 56.77(10)
N1 Mo1 C5 147.60(10)
C11 Mo1 C5 109.96(11)
C20 Mo1 C5 93.26(11)
C3 Mo1 C5 57.67(9)
C2 Mo1 C5 57.67(10)
C4 Mo1 C5 33.97(10)
C1 Mo1 C5 33.68(11)
N1 Mo1 C12 101.30(11)
C11 Mo1 C12 35.28(11)
C20 Mo1 C12 90.73(10)
C3 Mo1 C12 155.77(10)
C2 Mo1 C12 120.04(11)
C4 Mo1 C12 141.85(10)
C1 Mo1 C12 99.31(10)
C5 Mo1 C12 109.47(10)
O1 N1 Mo1 168.1(2)
C1 C2 C3 107.3(3)
C1 C2 C7 127.6(3)
C3 C2 C7 124.9(3)
C1 C2 Mo1 76.96(16)
C3 C2 Mo1 71.66(16)
C7 C2 Mo1 120.9(2)
C14 C15 C16 121.8(3)
C14 C15 H15 119.1
C16 C15 H15 119.1
C17 C12 C13 117.8(3)
C17 C12 C11 119.6(3)
C13 C12 C11 122.2(3)
C17 C12 Mo1 93.39(19)
C13 C12 Mo1 110.4(2)
C11 C12 Mo1 60.74(16)
C5 C4 C3 107.8(3)
C5 C4 C9 124.7(3)
C3 C4 C9 126.5(3)
C5 C4 Mo1 74.75(16)
C3 C4 Mo1 68.55(15)
C9 C4 Mo1 130.8(2)
C12 C11 Mo1 83.99(19)
C12 C11 H11B 119(2)
Mo1 C11 H11B 116(2)
C12 C11 H11A 112(2)
Mo1 C11 H11A 117(2)
H11B C11 H11A 108(3)
C3 C8 H8A 109.5
C3 C8 H8B 109.5
H8A C8 H8B 109.5
C3 C8 H8C 109.5
H8A C8 H8C 109.5
H8B C8 H8C 109.5
C17 C16 C15 117.9(3)
C17 C16 C19 120.6(3)
C15 C16 C19 121.5(3)
C21 C20 Mo1 123.8(2)
C21 C20 H20A 109.4(19)
Mo1 C20 H20A 106.2(19)
C21 C20 H20B 104(2)
Mo1 C20 H20B 107(2)
H20A C20 H20B 105(3)
C4 C9 H9A 109.5
C4 C9 H9B 109.5
H9A C9 H9B 109.5
C4 C9 H9C 109.5
H9A C9 H9C 109.5
H9B C9 H9C 109.5
C5 C1 C2 108.6(3)
C5 C1 C6 126.2(3)
C2 C1 C6 124.8(3)
C5 C1 Mo1 74.23(16)
C2 C1 Mo1 68.23(15)
C6 C1 Mo1 129.6(2)
C1 C5 C4 108.4(3)
C1 C5 C10 127.7(3)
C4 C5 C10 123.8(3)
C1 C5 Mo1 72.09(16)
C4 C5 Mo1 71.28(15)
C10 C5 Mo1 125.3(2)
C21 C23 H23A 109.5
C21 C23 H23B 109.5
H23A C23 H23B 109.5
C21 C23 H23C 109.5
H23A C23 H23C 109.5
H23B C23 H23C 109.5
C13 C14 C15 118.9(3)
C13 C14 C18 120.7(3)
C15 C14 C18 120.3(3)
C14 C13 C12 121.4(3)
C14 C13 H13 119.3
C12 C13 H13 119.3
C16 C17 C12 122.1(3)
C16 C17 H17 119.0
C12 C17 H17 119.0
C22 C21 C24 108.6(3)
C22 C21 C23 108.1(3)
C24 C21 C23 108.1(3)
C22 C21 C20 111.0(3)
C24 C21 C20 112.5(2)
C23 C21 C20 108.4(2)
C5 C10 H10A 109.5
C5 C10 H10B 109.5
H10A C10 H10B 109.5
C5 C10 H10C 109.5
H10A C10 H10C 109.5
H10B C10 H10C 109.5
C4 C3 C2 107.9(2)
C4 C3 C8 126.3(3)
C2 C3 C8 125.4(3)
C4 C3 Mo1 76.35(16)
C2 C3 Mo1 72.10(16)
C8 C3 Mo1 122.77(19)
C1 C6 H6A 109.5
C1 C6 H6B 109.5
H6A C6 H6B 109.5
C1 C6 H6C 109.5
H6A C6 H6C 109.5
H6B C6 H6C 109.5
C14 C18 H18A 109.5
C14 C18 H18B 109.5
H18A C18 H18B 109.5
C14 C18 H18C 109.5
H18A C18 H18C 109.5
H18B C18 H18C 109.5
C21 C22 H22A 109.5
C21 C22 H22B 109.5
H22A C22 H22B 109.5
C21 C22 H22C 109.5
H22A C22 H22C 109.5
H22B C22 H22C 109.5
C16 C19 H19A 109.5
C16 C19 H19B 109.5
H19A C19 H19B 109.5
C16 C19 H19C 109.5
H19A C19 H19C 109.5
H19B C19 H19C 109.5
C21 C24 H24A 109.5
C21 C24 H24B 109.5
H24A C24 H24B 109.5
C21 C24 H24C 109.5
H24A C24 H24C 109.5
H24B C24 H24C 109.5
C2 C7 H7A 109.5
C2 C7 H7B 109.5
H7A C7 H7B 109.5
C2 C7 H7C 109.5
H7A C7 H7C 109.5
H7B C7 H7C 109.5

loop_
_geom_bond_atom_site_label_1
_geom_bond_atom_site_label_2
_geom_bond_distance
Mo1 N1 1.761(2)
Mo1 C11 2.190(3)
Mo1 C20 2.225(3)
Mo1 C3 2.310(3)
Mo1 C2 2.316(3)
Mo1 C4 2.412(3)
Mo1 C1 2.429(3)
Mo1 C5 2.457(3)
Mo1 C12 2.496(3)
O1 N1 1.226(3)
C2 C1 1.424(4)
C2 C3 1.439(4)
C2 C7 1.496(5)
C15 C14 1.395(5)
C15 C16 1.400(4)
C15 H15 0.9500
C12 C17 1.404(4)
C12 C13 1.412(4)
C12 C11 1.450(4)
C4 C5 1.423(4)
C4 C3 1.427(4)
C4 C9 1.490(4)
C11 H11B 0.96(3)
C11 H11A 0.88(4)
C8 C3 1.506(4)
C8 H8A 0.9800
C8 H8B 0.9800
C8 H8C 0.9800
C16 C17 1.391(4)
C16 C19 1.511(4)
C20 C21 1.548(4)
C20 H20A 0.96(3)
C20 H20B 1.02(4)
C9 H9A 0.9800
C9 H9B 0.9800
C9 H9C 0.9800
C1 C5 1.416(4)
C1 C6 1.508(4)
C5 C10 1.510(4)
C23 C21 1.534(4)
C23 H23A 0.9800
C23 H23B 0.9800
C23 H23C 0.9800
C14 C13 1.381(5)
C14 C18 1.511(4)
C13 H13 0.9500
C17 H17 0.9500
C21 C22 1.525(4)
C21 C24 1.532(4)
C10 H10A 0.9800
C10 H10B 0.9800
C10 H10C 0.9800
C6 H6A 0.9800
C6 H6B 0.9800
C6 H6C 0.9800
C18 H18A 0.9800
C18 H18B 0.9800
C18 H18C 0.9800
C22 H22A 0.9800
C22 H22B 0.9800
C22 H22C 0.9800
C19 H19A 0.9800
C19 H19B 0.9800
C19 H19C 0.9800
C24 H24A 0.9800
C24 H24B 0.9800
C24 H24C 0.9800
C7 H7A 0.9800
C7 H7B 0.9800
C7 H7C 0.9800

loop_
_geom_torsion_atom_site_label_1
_geom_torsion_atom_site_label_2
_geom_torsion_atom_site_label_3
_geom_torsion_atom_site_label_4
_geom_torsion
C11 Mo1 N1 O1 -98.5(12)
C20 Mo1 N1 O1 136.1(12)
C3 Mo1 N1 O1 26.5(12)
C2 Mo1 N1 O1 -8.9(12)
C4 Mo1 N1 O1 50.1(12)
C1 Mo1 N1 O1 -18.1(12)
C5 Mo1 N1 O1 29.8(13)
C12 Mo1 N1 O1 -131.9(12)
N1 Mo1 C2 C1 -167.91(19)
C11 Mo1 C2 C1 -78.61(19)
C20 Mo1 C2 C1 80.5(2)
C3 Mo1 C2 C1 113.5(3)
C4 Mo1 C2 C1 75.63(19)
C5 Mo1 C2 C1 35.43(17)
C12 Mo1 C2 C1 -59.7(2)
N1 Mo1 C2 C3 78.61(18)
C11 Mo1 C2 C3 167.92(17)
C20 Mo1 C2 C3 -32.9(2)
C4 Mo1 C2 C3 -37.84(16)
C1 Mo1 C2 C3 -113.5(3)
C5 Mo1 C2 C3 -78.04(18)
C12 Mo1 C2 C3 -173.19(15)
N1 Mo1 C2 C7 -41.7(3)
C11 Mo1 C2 C7 47.6(3)
C20 Mo1 C2 C7 -153.2(3)
C3 Mo1 C2 C7 -120.3(3)
C4 Mo1 C2 C7 -158.1(3)
C1 Mo1 C2 C7 126.2(4)
C5 Mo1 C2 C7 161.6(3)
C12 Mo1 C2 C7 66.5(3)
N1 Mo1 C12 C17 -165.3(2)
C11 Mo1 C12 C17 122.3(3)
C20 Mo1 C12 C17 -68.7(2)
C3 Mo1 C12 C17 78.4(3)
C2 Mo1 C12 C17 88.2(2)
C4 Mo1 C12 C17 11.9(3)
C1 Mo1 C12 C17 58.2(2)
C5 Mo1 C12 C17 25.0(2)
N1 Mo1 C12 C13 -44.0(2)
C11 Mo1 C12 C13 -116.4(3)
C20 Mo1 C12 C13 52.6(2)
C3 Mo1 C12 C13 -160.3(2)
C2 Mo1 C12 C13 -150.5(2)
C4 Mo1 C12 C13 133.2(2)
C1 Mo1 C12 C13 179.6(2)
C5 Mo1 C12 C13 146.3(2)
N1 Mo1 C12 C11 72.4(2)
C20 Mo1 C12 C11 168.98(19)
C3 Mo1 C12 C11 -43.9(3)
C2 Mo1 C12 C11 -34.1(2)
C4 Mo1 C12 C11 -110.4(2)
C1 Mo1 C12 C11 -64.07(19)
C5 Mo1 C12 C11 -97.31(19)
N1 Mo1 C4 C5 -160.58(18)
C11 Mo1 C4 C5 -34.9(3)
C20 Mo1 C4 C5 105.56(18)
C3 Mo1 C4 C5 -116.6(3)
C2 Mo1 C4 C5 -77.47(18)
C1 Mo1 C4 C5 -36.09(17)
C12 Mo1 C4 C5 22.5(3)
N1 Mo1 C4 C3 -44.0(2)
C11 Mo1 C4 C3 81.7(2)
C20 Mo1 C4 C3 -137.86(18)
C2 Mo1 C4 C3 39.11(17)
C1 Mo1 C4 C3 80.50(18)
C5 Mo1 C4 C3 116.6(3)
C12 Mo1 C4 C3 139.12(19)
N1 Mo1 C4 C9 76.4(3)
C11 Mo1 C4 C9 -157.9(3)
C20 Mo1 C4 C9 -17.5(3)
C3 Mo1 C4 C9 120.4(3)
C2 Mo1 C4 C9 159.5(3)
C1 Mo1 C4 C9 -159.1(3)
C5 Mo1 C4 C9 -123.0(4)
C12 Mo1 C4 C9 -100.5(3)
C17 C12 C11 Mo1 -76.1(3)
C13 C12 C11 Mo1 96.8(3)
N1 Mo1 C11 C12 -110.81(19)
C20 Mo1 C11 C12 -13.5(2)
C3 Mo1 C11 C12 159.65(16)
C2 Mo1 C11 C12 150.96(18)
C4 Mo1 C11 C12 115.7(2)
C1 Mo1 C11 C12 116.66(19)
C5 Mo1 C11 C12 95.78(18)
C14 C15 C16 C17 1.2(5)
C14 C15 C16 C19 -178.1(3)
N1 Mo1 C20 C21 -11.7(2)
C11 Mo1 C20 C21 -105.4(2)
C3 Mo1 C20 C21 80.5(2)
C2 Mo1 C20 C21 100.5(3)
C4 Mo1 C20 C21 104.7(2)
C1 Mo1 C20 C21 144.7(2)
C5 Mo1 C20 C21 137.3(2)
C12 Mo1 C20 C21 -113.1(2)
C3 C2 C1 C5 2.1(3)
C7 C2 C1 C5 177.1(3)
Mo1 C2 C1 C5 -63.7(2)
C3 C2 C1 C6 -170.3(3)
C7 C2 C1 C6 4.7(5)
Mo1 C2 C1 C6 123.9(3)
C3 C2 C1 Mo1 65.77(19)
C7 C2 C1 Mo1 -119.2(3)
N1 Mo1 C1 C5 134.17(18)
C11 Mo1 C1 C5 -142.82(19)
C20 Mo1 C1 C5 -13.5(2)
C3 Mo1 C1 C5 78.29(18)
C2 Mo1 C1 C5 118.0(3)
C4 Mo1 C1 C5 36.40(16)
C12 Mo1 C1 C5 -111.29(17)
N1 Mo1 C1 C2 16.2(2)
C11 Mo1 C1 C2 99.2(2)
C20 Mo1 C1 C2 -131.42(19)
C3 Mo1 C1 C2 -39.68(18)
C4 Mo1 C1 C2 -81.56(19)
C5 Mo1 C1 C2 -118.0(3)
C12 Mo1 C1 C2 130.75(18)
N1 Mo1 C1 C6 -101.6(3)
C11 Mo1 C1 C6 -18.6(3)
C20 Mo1 C1 C6 110.7(3)
C3 Mo1 C1 C6 -157.5(3)
C2 Mo1 C1 C6 -117.8(4)
C4 Mo1 C1 C6 160.6(3)
C5 Mo1 C1 C6 124.2(4)
C12 Mo1 C1 C6 12.9(3)
C2 C1 C5 C4 -2.5(3)
C6 C1 C5 C4 169.7(3)
Mo1 C1 C5 C4 -62.45(19)
C2 C1 C5 C10 -178.9(3)
C6 C1 C5 C10 -6.6(5)
Mo1 C1 C5 C10 121.2(3)
C2 C1 C5 Mo1 59.91(19)
C6 C1 C5 Mo1 -127.9(3)
C3 C4 C5 C1 2.0(3)
C9 C4 C5 C1 -167.6(3)
Mo1 C4 C5 C1 62.97(19)
C3 C4 C5 C10 178.5(3)
C9 C4 C5 C10 8.9(4)
Mo1 C4 C5 C10 -120.5(3)
C3 C4 C5 Mo1 -60.95(18)
C9 C4 C5 Mo1 129.4(3)
N1 Mo1 C5 C1 -83.7(3)
C11 Mo1 C5 C1 39.7(2)
C20 Mo1 C5 C1 169.16(18)
C3 Mo1 C5 C1 -79.83(19)
C2 Mo1 C5 C1 -36.64(17)
C4 Mo1 C5 C1 -117.3(2)
C12 Mo1 C5 C1 77.23(18)
N1 Mo1 C5 C4 33.6(3)
C11 Mo1 C5 C4 157.00(18)
C20 Mo1 C5 C4 -73.53(18)
C3 Mo1 C5 C4 37.48(17)
C2 Mo1 C5 C4 80.68(19)
C1 Mo1 C5 C4 117.3(2)
C12 Mo1 C5 C4 -165.45(17)
N1 Mo1 C5 C10 152.3(3)
C11 Mo1 C5 C10 -84.3(3)
C20 Mo1 C5 C10 45.2(3)
C3 Mo1 C5 C10 156.2(3)
C2 Mo1 C5 C10 -160.6(3)
C4 Mo1 C5 C10 118.7(4)
C1 Mo1 C5 C10 -124.0(4)
C12 Mo1 C5 C10 -46.8(3)
C16 C15 C14 C13 -2.3(5)
C16 C15 C14 C18 177.1(3)
C15 C14 C13 C12 3.2(5)
C18 C14 C13 C12 -176.3(3)
C17 C12 C13 C14 -2.9(5)
C11 C12 C13 C14 -175.9(3)
Mo1 C12 C13 C14 -108.4(3)
C15 C16 C17 C12 -0.9(5)
C19 C16 C17 C12 178.4(3)
C13 C12 C17 C16 1.7(4)
C11 C12 C17 C16 174.9(3)
Mo1 C12 C17 C16 116.9(3)
Mo1 C20 C21 C22 65.7(3)
Mo1 C20 C21 C24 -56.3(3)
Mo1 C20 C21 C23 -175.8(2)
C5 C4 C3 C2 -0.7(3)
C9 C4 C3 C2 168.6(3)
Mo1 C4 C3 C2 -65.72(19)
C5 C4 C3 C8 -174.2(3)
C9 C4 C3 C8 -4.8(5)
Mo1 C4 C3 C8 120.9(3)
C5 C4 C3 Mo1 64.98(19)
C9 C4 C3 Mo1 -125.6(3)
C1 C2 C3 C4 -0.8(3)
C7 C2 C3 C4 -176.0(3)
Mo1 C2 C3 C4 68.58(19)
C1 C2 C3 C8 172.7(3)
C7 C2 C3 C8 -2.5(5)
Mo1 C2 C3 C8 -117.9(3)
C1 C2 C3 Mo1 -69.38(19)
C7 C2 C3 Mo1 115.4(3)
N1 Mo1 C3 C4 141.69(18)
C11 Mo1 C3 C4 -129.11(18)
C20 Mo1 C3 C4 45.00(19)
C2 Mo1 C3 C4 -114.3(2)
C1 Mo1 C3 C4 -76.24(18)
C5 Mo1 C3 C4 -36.25(16)
C12 Mo1 C3 C4 -99.8(3)
N1 Mo1 C3 C2 -104.01(18)
C11 Mo1 C3 C2 -14.8(2)
C20 Mo1 C3 C2 159.30(16)
C4 Mo1 C3 C2 114.3(2)
C1 Mo1 C3 C2 38.06(16)
C5 Mo1 C3 C2 78.05(18)
C12 Mo1 C3 C2 14.5(3)
N1 Mo1 C3 C8 17.0(3)
C11 Mo1 C3 C8 106.2(3)
C20 Mo1 C3 C8 -79.7(3)
C2 Mo1 C3 C8 121.0(3)
C4 Mo1 C3 C8 -124.7(3)
C1 Mo1 C3 C8 159.1(3)
C5 Mo1 C3 C8 -160.9(3)
C12 Mo1 C3 C8 135.5(3)
